data_7108554
loop_
_publ_author_name
'Skye Fortier'
'Octavio Gonzalez-del Moral'
'Chun-Hsing Chen'
'Maren Pink'
'Daniel J. Mindiola'
'Kenneth G. Caulton'

_publ_section_title
;
 Probing the redox non-innocence of dinuclear, three-coordinate Co(II)
 nindigo complexes: not simply beta-diketiminate variants
;
_journal_name_full Chem.Commun.
_journal_page_first 11082
_journal_paper_doi 10.1039/c2cc34560a
_journal_volume 48
_journal_year 2012
_chemical_formula_moiety 'C22 H31 Co1 N3 Si2'
_chemical_formula_sum 'C22 H31 Co N3 Si2'
_chemical_formula_weight 452.61
_space_group_IT_number 61
_symmetry_cell_setting orthorhombic
_symmetry_space_group_name_Hall '-P 2ac 2ab'
_symmetry_space_group_name_H-M 'P b c a'
_atom_sites_solution_hydrogens difmap
_atom_sites_solution_primary direct
_audit_creation_date 12-06-18
_audit_creation_method CRYSTALS_ver_14.40
_cell_angle_alpha 90
_cell_angle_beta 90
_cell_angle_gamma 90
_cell_formula_units_Z 8
_cell_length_a 14.5775(4)
_cell_length_b 17.1584(5)
_cell_length_c 19.2207(6)
_cell_measurement_reflns_used 9840
_cell_measurement_temperature 100
_cell_measurement_theta_max 21
_cell_measurement_theta_min 2
_cell_volume 4807.6(2)
_computing_cell_refinement 'USER DEFINED CELL REFINEMENT'
_computing_data_collection 'USER DEFINED DATA COLLECTION'
_computing_data_reduction 'Apex2 (Bruker AXS, 2006)'
_computing_molecular_graphics 'CAMERON (Watkin et al., 1996)'
_computing_publication_material 'CRYSTALS (Betteridge et al., 2003)'
_computing_structure_refinement 'CRYSTALS (Betteridge et al., 2003)'
_computing_structure_solution 'SIR92 (Altomare et al., 1994)'
_diffrn_ambient_temperature 100
_diffrn_detector 'CCD area detector'
_diffrn_detector_area_resol_mean 83.33
_diffrn_detector_type 'Bruker APEXII'
_diffrn_measured_fraction_theta_full 0.996
_diffrn_measured_fraction_theta_max 0.976
_diffrn_measurement_details '0.5 degree frames measured for 0.3 seconds each'
_diffrn_measurement_device 'three-circle goniometer with fixed chi'
_diffrn_measurement_device_type 'Bruker Platform goniometer'
_diffrn_measurement_method 'phi scans'
_diffrn_radiation_monochromator 'Si 1 1 1 and 3 1 1'
_diffrn_radiation_type Synchrotron
_diffrn_radiation_wavelength 0.41328
_diffrn_reflns_av_R_equivalents 0.067
_diffrn_reflns_limit_h_max 19
_diffrn_reflns_limit_h_min -26
_diffrn_reflns_limit_k_max 32
_diffrn_reflns_limit_k_min -27
_diffrn_reflns_limit_l_max 31
_diffrn_reflns_limit_l_min -36
_diffrn_reflns_number 124878
_diffrn_reflns_theta_full 20.685
_diffrn_reflns_theta_max 22.984
_diffrn_reflns_theta_min 1.380
_diffrn_standards_number 0
_exptl_absorpt_coefficient_mu 0.826
_exptl_absorpt_correction_T_max 0.99
_exptl_absorpt_correction_T_min 0.99
_exptl_absorpt_correction_type multi-scan
_exptl_absorpt_process_details 'DENZO/SCALEPACK (Otwinowski & Minor, 1997)'
_exptl_crystal_colour red
_exptl_crystal_density_diffrn 1.251
_exptl_crystal_density_method 'not measured'
_exptl_crystal_description 'prism fragment'
_exptl_crystal_F_000 1912
_exptl_crystal_size_max 0.080
_exptl_crystal_size_mid 0.060
_exptl_crystal_size_min 0.056
_refine_diff_density_max 0.96
_refine_diff_density_min -1.25
_refine_ls_extinction_method None
_refine_ls_goodness_of_fit_ref 0.9547
_refine_ls_hydrogen_treatment constr
_refine_ls_matrix_type full
_refine_ls_number_parameters 253
_refine_ls_number_reflns 16557
_refine_ls_number_restraints 0
_refine_ls_R_factor_all 0.0870
_refine_ls_R_factor_gt 0.0382
_refine_ls_shift/su_max 0.0015920
_refine_ls_shift/su_mean 0.0000936
_refine_ls_structure_factor_coef Fsqd
_refine_ls_weighting_details
;
Method= Modified Sheldrick
w=1/[\s^2^(F^2^) + ( 0.04P)^2^ + 1.63P]
,where P=(max(Fo^2^,0) + 2Fc^2^)/3
;
_refine_ls_weighting_scheme calc
_refine_ls_wR_factor_all 0.1103
_refine_ls_wR_factor_gt 0.0901
_refine_ls_wR_factor_ref 0.1102
_reflns_limit_h_max 26
_reflns_limit_h_min 0
_reflns_limit_k_max 32
_reflns_limit_k_min 0
_reflns_limit_l_max 36
_reflns_limit_l_min 0
_reflns_number_gt 9653
_reflns_number_total 16577
_reflns_threshold_expression I>2.0\s(I)
_oxford_diffrn_Wilson_B_factor 1.29
_oxford_diffrn_Wilson_scale 73.21
_oxford_refine_ls_r_factor_ref 0.0869
_oxford_refine_ls_scale 0.11800(2)
_oxford_reflns_number_all 16560
_oxford_reflns_threshold_expression_ref I>0.0\s(I)
_oxford_structure_analysis_title 'CMC0904_0m in Pbca'
_cod_data_source_file c2cc34560a.txt
_cod_data_source_block 12501_Complex_1
_cod_original_sg_symbol_H-M 'P b c a '
_cod_original_formula_sum 'C22 H31 Co1 N3 Si2'
_cod_database_code 7108554

loop_
_symmetry_equiv_pos_as_xyz
x,y,z
-x,-y,-z
-x+1/2,y+1/2,z
x+1/2,-y+1/2,-z
x,-y+1/2,z+1/2
-x,y+1/2,-z+1/2
-x+1/2,-y,z+1/2
x+1/2,y,-z+1/2

loop_
_atom_site_label
_atom_site_type_symbol
_atom_site_fract_x
_atom_site_fract_y
_atom_site_fract_z
_atom_site_U_iso_or_equiv
_atom_site_occupancy
_atom_site_adp_type
_atom_site_refinement_flags_posn
Co1 Co 0.647371(9) 0.617766(8) 0.463586(7) 0.0170 1.0000 Uani .
Si1 Si 0.77299(2) 0.752110(17) 0.436321(17) 0.0210 1.0000 Uani .
Si2 Si 0.84869(2) 0.60691(2) 0.51229(2) 0.0259 1.0000 Uani .
N1 N 0.56995(6) 0.57956(5) 0.53756(4) 0.0177 1.0000 Uani .
N2 N 0.58844(6) 0.55776(5) 0.38944(4) 0.0174 1.0000 Uani .
N3 N 0.76477(6) 0.66162(5) 0.47351(5) 0.0193 1.0000 Uani .
C1 C 0.49055(6) 0.48133(5) 0.46863(5) 0.0159 1.0000 Uani .
C2 C 0.52909(6) 0.50093(5) 0.40039(5) 0.0161 1.0000 Uani .
C3 C 0.48688(7) 0.44697(6) 0.35197(5) 0.0179 1.0000 Uani .
C4 C 0.57209(7) 0.59984(6) 0.60746(5) 0.0183 1.0000 Uani .
C5 C 0.62584(8) 0.65791(6) 0.63789(6) 0.0230 1.0000 Uani .
C6 C 0.61891(8) 0.66881(7) 0.70912(6) 0.0251 1.0000 Uani .
C7 C 0.49455(7) 0.43364(6) 0.28013(5) 0.0215 1.0000 Uani .
C8 C 0.44170(8) 0.37565(6) 0.25048(6) 0.0248 1.0000 Uani .
C9 C 0.61097(7) 0.57654(6) 0.31877(5) 0.0198 1.0000 Uani .
C10 C 0.69134(8) 0.54663(7) 0.28956(6) 0.0270 1.0000 Uani .
C11 C 0.71112(11) 0.56657(9) 0.22054(7) 0.0381 1.0000 Uani .
C12 C 0.65350(13) 0.61463(9) 0.18303(7) 0.0439 1.0000 Uani .
C13 C 0.57468(12) 0.64360(8) 0.21325(7) 0.0387 1.0000 Uani .
C14 C 0.55165(9) 0.62562(6) 0.28170(6) 0.0264 1.0000 Uani .
C15 C 0.75318(10) 0.49409(10) 0.32994(8) 0.0399 1.0000 Uani .
C16 C 0.46506(10) 0.65610(8) 0.31366(8) 0.0354 1.0000 Uani .
C17 C 0.65340(9) 0.79102(8) 0.42819(8) 0.0341 1.0000 Uani .
C18 C 0.82279(12) 0.74903(9) 0.34682(8) 0.0423 1.0000 Uani .
C19 C 0.84291(10) 0.82130(8) 0.48962(10) 0.0399 1.0000 Uani .
C20 C 0.95410(10) 0.60152(10) 0.45719(9) 0.0431 1.0000 Uani .
C21 C 0.88509(12) 0.64523(12) 0.59853(9) 0.0491 1.0000 Uani .
C22 C 0.80370(10) 0.50641(8) 0.52824(9) 0.0377 1.0000 Uani .
H51 H 0.6675 0.6903 0.6095 0.0256 1.0000 Uiso R
H61 H 0.6575 0.7087 0.7319 0.0279 1.0000 Uiso R
H71 H 0.5369 0.4650 0.2514 0.0241 1.0000 Uiso R
H81 H 0.4466 0.3654 0.2000 0.0275 1.0000 Uiso R
H111 H 0.7672 0.5459 0.1984 0.0425 1.0000 Uiso R
H121 H 0.6686 0.6282 0.1344 0.0487 1.0000 Uiso R
H131 H 0.5339 0.6779 0.1859 0.0428 1.0000 Uiso R
H151 H 0.8061 0.4791 0.3008 0.0445 1.0000 Uiso R
H152 H 0.7753 0.5215 0.3720 0.0445 1.0000 Uiso R
H153 H 0.7190 0.4469 0.3438 0.0445 1.0000 Uiso R
H161 H 0.4327 0.6894 0.2796 0.0394 1.0000 Uiso R
H162 H 0.4802 0.6871 0.3554 0.0394 1.0000 Uiso R
H163 H 0.4252 0.6120 0.3269 0.0394 1.0000 Uiso R
H211 H 0.8312 0.6491 0.6295 0.0553 1.0000 Uiso R
H212 H 0.9127 0.6974 0.5926 0.0553 1.0000 Uiso R
H213 H 0.9307 0.6096 0.6193 0.0553 1.0000 Uiso R
H201 H 0.9778 0.6547 0.4489 0.0477 1.0000 Uiso R
H202 H 1.0013 0.5703 0.4814 0.0477 1.0000 Uiso R
H203 H 0.9390 0.5767 0.4122 0.0477 1.0000 Uiso R
H221 H 0.7834 0.4833 0.4837 0.0421 1.0000 Uiso R
H222 H 0.8527 0.4738 0.5486 0.0421 1.0000 Uiso R
H223 H 0.7513 0.5090 0.5608 0.0421 1.0000 Uiso R
H171 H 0.6160 0.7547 0.4002 0.0380 1.0000 Uiso R
H172 H 0.6550 0.8425 0.4052 0.0380 1.0000 Uiso R
H173 H 0.6261 0.7964 0.4750 0.0380 1.0000 Uiso R
H191 H 0.8178 0.8239 0.5373 0.0441 1.0000 Uiso R
H192 H 0.8408 0.8736 0.4682 0.0441 1.0000 Uiso R
H193 H 0.9071 0.8029 0.4914 0.0441 1.0000 Uiso R
H181 H 0.8861 0.7287 0.3491 0.0468 1.0000 Uiso R
H182 H 0.8235 0.8021 0.3270 0.0468 1.0000 Uiso R
H183 H 0.7851 0.7146 0.3171 0.0468 1.0000 Uiso R

loop_
_atom_site_aniso_label
_atom_site_aniso_U_11
_atom_site_aniso_U_22
_atom_site_aniso_U_33
_atom_site_aniso_U_23
_atom_site_aniso_U_13
_atom_site_aniso_U_12
Co1 0.01518(5) 0.01735(5) 0.01855(6) -0.00138(4) -0.00115(5) -0.00332(4)
Si1 0.01904(12) 0.01715(11) 0.02679(14) 0.00210(10) 0.00041(11) -0.00259(10)
Si2 0.01803(13) 0.02975(16) 0.02994(16) 0.00838(12) -0.00542(12) -0.00143(11)
N1 0.0174(3) 0.0182(3) 0.0175(3) -0.0036(3) 0.0002(3) -0.0036(3)
N2 0.0162(3) 0.0187(3) 0.0174(3) -0.0020(3) 0.0000(3) -0.0023(3)
N3 0.0168(3) 0.0180(3) 0.0231(4) 0.0020(3) -0.0034(3) -0.0038(3)
C1 0.0142(3) 0.0162(3) 0.0172(4) -0.0029(3) -0.0004(3) -0.0015(3)
C2 0.0146(3) 0.0170(3) 0.0167(4) -0.0026(3) -0.0008(3) -0.0004(3)
C3 0.0177(4) 0.0186(4) 0.0175(4) -0.0045(3) -0.0003(3) -0.0018(3)
C4 0.0183(4) 0.0187(4) 0.0178(4) -0.0042(3) -0.0009(3) -0.0022(3)
C5 0.0241(4) 0.0217(4) 0.0233(4) -0.0057(3) -0.0010(4) -0.0073(4)
C6 0.0272(5) 0.0241(5) 0.0239(5) -0.0075(4) -0.0028(4) -0.0056(4)
C7 0.0222(4) 0.0240(4) 0.0184(4) -0.0049(3) 0.0005(3) -0.0022(3)
C8 0.0269(5) 0.0268(5) 0.0206(4) -0.0083(4) -0.0004(4) -0.0031(4)
C9 0.0221(4) 0.0202(4) 0.0172(4) -0.0028(3) 0.0014(3) -0.0057(3)
C10 0.0260(5) 0.0298(5) 0.0252(5) -0.0075(4) 0.0070(4) -0.0070(4)
C11 0.0431(7) 0.0429(7) 0.0282(6) -0.0127(5) 0.0159(5) -0.0172(6)
C12 0.0720(11) 0.0404(7) 0.0194(5) -0.0025(5) 0.0079(6) -0.0217(7)
C13 0.0641(10) 0.0302(6) 0.0218(5) 0.0017(4) -0.0083(6) -0.0082(6)
C14 0.0354(6) 0.0222(5) 0.0216(4) -0.0012(4) -0.0067(4) -0.0039(4)
C15 0.0282(6) 0.0475(8) 0.0440(8) -0.0108(6) 0.0060(6) 0.0103(6)
C16 0.0330(6) 0.0343(6) 0.0387(7) -0.0036(5) -0.0122(5) 0.0074(5)
C17 0.0258(5) 0.0300(6) 0.0467(8) 0.0069(5) -0.0041(5) 0.0031(4)
C18 0.0523(8) 0.0385(7) 0.0361(7) 0.0134(6) 0.0166(7) 0.0075(7)
C19 0.0369(7) 0.0243(5) 0.0584(9) -0.0011(6) -0.0115(6) -0.0106(5)
C20 0.0228(5) 0.0494(8) 0.0570(10) 0.0172(7) 0.0054(6) 0.0081(5)
C21 0.0403(8) 0.0673(11) 0.0398(8) 0.0051(8) -0.0198(7) -0.0081(8)
C22 0.0354(6) 0.0305(6) 0.0473(8) 0.0168(6) -0.0012(6) 0.0033(5)

loop_
_atom_type_symbol
_atom_type_scat_dispersion_real
_atom_type_scat_dispersion_imag
_atom_type_scat_Cromer_Mann_a1
_atom_type_scat_Cromer_Mann_b1
_atom_type_scat_Cromer_Mann_a2
_atom_type_scat_Cromer_Mann_b2
_atom_type_scat_Cromer_Mann_a3
_atom_type_scat_Cromer_Mann_b3
_atom_type_scat_Cromer_Mann_a4
_atom_type_scat_Cromer_Mann_b4
_atom_type_scat_Cromer_Mann_c
_atom_type_scat_source
C 0.0033 0.0016 2.3100 20.8439 1.0200 10.2075 1.5886 0.5687 0.8650 51.6512 0.2156 'International Tables Vol C 4.2.6.8 and 6.1.1.4'
H 0.0000 0.0000 0.4930 10.5109 0.3229 26.1257 0.1402 3.1424 0.0408 57.7998 0.0030 'International Tables Vol C 4.2.6.8 and 6.1.1.4'
N 0.0061 0.0033 12.2126 0.0057 3.1322 9.8933 2.0125 28.9975 1.1663 0.5826 -11.5290 'International Tables Vol C 4.2.6.8 and 6.1.1.4'
Si 0.0817 0.0704 6.2915 2.4386 3.0353 32.3337 1.9891 0.6785 1.5410 81.6937 1.1407 'International Tables Vol C 4.2.6.8 and 6.1.1.4'
Co 0.3494 0.9721 12.2841 4.2791 7.3409 0.2784 4.0034 13.5359 2.3488 71.1692 1.0118 'International Tables Vol C 4.2.6.8 and 6.1.1.4'

loop_
_geom_angle_atom_site_label_1
_geom_angle_site_symmetry_1
_geom_angle_atom_site_label_2
_geom_angle_atom_site_label_3
_geom_angle_site_symmetry_3
_geom_angle
_geom_angle_publ_flag
Si1 . Co1 Si2 . 61.142(9) yes
Si1 . Co1 N1 . 138.51(3) yes
Si2 . Co1 N1 . 108.18(3) yes
Si1 . Co1 N2 . 123.15(3) yes
Si2 . Co1 N2 . 127.35(3) yes
N1 . Co1 N2 . 95.80(3) yes
Si1 . Co1 N3 . 31.94(3) yes
Si2 . Co1 N3 . 29.23(3) yes
N1 . Co1 N3 . 126.42(4) yes
N2 . Co1 N3 . 133.19(4) yes
Co1 . Si1 Si2 . 60.958(9) yes
Co1 . Si1 N3 . 35.47(3) yes
Si2 . Si1 N3 . 25.53(3) yes
Co1 . Si1 C17 . 73.71(4) yes
Si2 . Si1 C17 . 131.21(4) yes
N3 . Si1 C17 . 107.02(5) yes
Co1 . Si1 C18 . 112.18(6) yes
Si2 . Si1 C18 . 105.87(5) yes
N3 . Si1 C18 . 112.69(6) yes
C17 . Si1 C18 . 107.15(7) yes
Co1 . Si1 C19 . 136.64(6) yes
Si2 . Si1 C19 . 93.34(5) yes
N3 . Si1 C19 . 112.63(6) yes
C17 . Si1 C19 . 109.07(7) yes
C18 . Si1 C19 . 108.10(8) yes
Co1 . Si2 Si1 . 57.901(8) yes
Co1 . Si2 N3 . 32.40(3) yes
Si1 . Si2 N3 . 25.54(3) yes
Co1 . Si2 C20 . 127.82(6) yes
Si1 . Si2 C20 . 93.77(5) yes
N3 . Si2 C20 . 111.58(6) yes
Co1 . Si2 C21 . 121.34(6) yes
Si1 . Si2 C21 . 103.76(6) yes
N3 . Si2 C21 . 113.44(7) yes
C20 . Si2 C21 . 106.73(8) yes
Co1 . Si2 C22 . 76.82(5) yes
Si1 . Si2 C22 . 134.06(5) yes
N3 . Si2 C22 . 109.05(6) yes
C20 . Si2 C22 . 109.61(8) yes
C21 . Si2 C22 . 106.25(8) yes
C1 2_666 N1 Co1 . 124.79(7) yes
C1 2_666 N1 C4 . 106.81(8) yes
Co1 . N1 C4 . 127.93(7) yes
Co1 . N2 C2 . 124.06(7) yes
Co1 . N2 C9 . 118.10(6) yes
C2 . N2 C9 . 117.84(8) yes
Co1 . N3 Si1 . 112.59(5) yes
Co1 . N3 Si2 . 118.37(5) yes
Si1 . N3 Si2 . 128.93(5) yes
C1 2_666 C1 N1 2_666 123.52(11) yes
C1 2_666 C1 C2 . 126.38(11) yes
N1 2_666 C1 C2 . 110.09(8) yes
C1 . C2 N2 . 124.28(8) yes
C1 . C2 C3 . 105.38(8) yes
N2 . C2 C3 . 130.34(9) yes
C2 . C3 C4 2_666 105.50(8) yes
C2 . C3 C7 . 134.55(9) yes
C4 2_666 C3 C7 . 119.95(9) yes
C3 2_666 C4 N1 . 112.23(8) yes
C3 2_666 C4 C5 . 121.09(9) yes
N1 . C4 C5 . 126.66(9) yes
C4 . C5 C6 . 118.00(10) yes
C4 . C5 H51 . 121.0 no
C6 . C5 H51 . 121.0 no
C8 2_666 C6 C5 . 121.32(10) yes
C8 2_666 C6 H61 . 119.3 no
C5 . C6 H61 . 119.4 no
C3 . C7 C8 . 118.59(10) yes
C3 . C7 H71 . 120.7 no
C8 . C7 H71 . 120.7 no
C6 2_666 C8 C7 . 120.99(10) yes
C6 2_666 C8 H81 . 119.5 no
C7 . C8 H81 . 119.5 no
N2 . C9 C10 . 119.35(10) yes
N2 . C9 C14 . 118.37(10) yes
C10 . C9 C14 . 122.27(11) yes
C9 . C10 C11 . 117.63(13) yes
C9 . C10 C15 . 121.30(11) yes
C11 . C10 C15 . 121.06(12) yes
C10 . C11 C12 . 121.04(13) yes
C10 . C11 H111 . 119.4 no
C12 . C11 H111 . 119.5 no
C11 . C12 C13 . 120.13(12) yes
C11 . C12 H121 . 120.0 no
C13 . C12 H121 . 119.9 no
C12 . C13 C14 . 121.24(14) yes
C12 . C13 H131 . 119.4 no
C14 . C13 H131 . 119.4 no
C9 . C14 C13 . 117.69(12) yes
C9 . C14 C16 . 121.40(11) yes
C13 . C14 C16 . 120.88(12) yes
C10 . C15 H151 . 109.5 no
C10 . C15 H152 . 109.6 no
H151 . C15 H152 . 109.5 no
C10 . C15 H153 . 109.3 no
H151 . C15 H153 . 109.5 no
H152 . C15 H153 . 109.5 no
C14 . C16 H161 . 109.4 no
C14 . C16 H162 . 109.5 no
H161 . C16 H162 . 109.5 no
C14 . C16 H163 . 109.5 no
H161 . C16 H163 . 109.5 no
H162 . C16 H163 . 109.5 no
Si1 . C17 H171 . 109.6 no
Si1 . C17 H172 . 109.5 no
H171 . C17 H172 . 109.5 no
Si1 . C17 H173 . 109.4 no
H171 . C17 H173 . 109.5 no
H172 . C17 H173 . 109.5 no
Si1 . C18 H181 . 109.4 no
Si1 . C18 H182 . 109.5 no
H181 . C18 H182 . 109.5 no
Si1 . C18 H183 . 109.5 no
H181 . C18 H183 . 109.5 no
H182 . C18 H183 . 109.5 no
Si1 . C19 H191 . 109.6 no
Si1 . C19 H192 . 109.4 no
H191 . C19 H192 . 109.5 no
Si1 . C19 H193 . 109.5 no
H191 . C19 H193 . 109.5 no
H192 . C19 H193 . 109.5 no
Si2 . C20 H201 . 109.5 no
Si2 . C20 H202 . 109.4 no
H201 . C20 H202 . 109.5 no
Si2 . C20 H203 . 109.5 no
H201 . C20 H203 . 109.5 no
H202 . C20 H203 . 109.5 no
Si2 . C21 H211 . 109.4 no
Si2 . C21 H212 . 109.5 no
H211 . C21 H212 . 109.5 no
Si2 . C21 H213 . 109.5 no
H211 . C21 H213 . 109.5 no
H212 . C21 H213 . 109.5 no
Si2 . C22 H221 . 109.4 no
Si2 . C22 H222 . 109.5 no
H221 . C22 H222 . 109.5 no
Si2 . C22 H223 . 109.5 no
H221 . C22 H223 . 109.5 no
H222 . C22 H223 . 109.5 no

loop_
_geom_bond_atom_site_label_1
_geom_bond_atom_site_label_2
_geom_bond_site_symmetry_2
_geom_bond_distance
_geom_bond_publ_flag
Co1 Si1 . 2.9902(3) yes
Co1 Si2 . 3.0860(4) yes
Co1 N1 . 1.9301(9) yes
Co1 N2 . 1.9569(8) yes
Co1 N3 . 1.8792(8) yes
Si1 Si2 . 3.0915(4) yes
Si1 N3 . 1.7135(9) yes
Si1 C17 . 1.8733(13) yes
Si1 C18 . 1.8680(15) yes
Si1 C19 . 1.8703(14) yes
Si2 N3 . 1.7127(9) yes
Si2 C20 . 1.8686(15) yes
Si2 C21 . 1.8606(16) yes
Si2 C22 . 1.8702(14) yes
N1 C1 2_666 1.3724(12) yes
N1 C4 . 1.3882(13) yes
N2 C2 . 1.3205(12) yes
N2 C9 . 1.4340(13) yes
C1 C1 2_666 1.3932(18) yes
C1 C2 . 1.4660(13) yes
C2 C3 . 1.4499(13) yes
C3 C4 2_666 1.4115(14) yes
C3 C7 . 1.4040(14) yes
C4 C5 . 1.3960(14) yes
C5 C6 . 1.3855(16) yes
C5 H51 . 0.988 no
C6 C8 2_666 1.4020(17) yes
C6 H61 . 0.988 no
C7 C8 . 1.3815(15) yes
C7 H71 . 0.988 no
C8 H81 . 0.988 no
C9 C10 . 1.3968(16) yes
C9 C14 . 1.4017(16) yes
C10 C11 . 1.4001(18) yes
C10 C15 . 1.493(2) yes
C11 C12 . 1.380(2) yes
C11 H111 . 0.988 no
C12 C13 . 1.380(2) yes
C12 H121 . 0.988 no
C13 C14 . 1.3923(18) yes
C13 H131 . 0.988 no
C14 C16 . 1.4980(19) yes
C15 H151 . 0.988 no
C15 H152 . 0.988 no
C15 H153 . 0.988 no
C16 H161 . 0.988 no
C16 H162 . 0.988 no
C16 H163 . 0.988 no
C17 H171 . 0.988 no
C17 H172 . 0.988 no
C17 H173 . 0.988 no
C18 H181 . 0.988 no
C18 H182 . 0.988 no
C18 H183 . 0.988 no
C19 H191 . 0.988 no
C19 H192 . 0.988 no
C19 H193 . 0.988 no
C20 H201 . 0.988 no
C20 H202 . 0.988 no
C20 H203 . 0.988 no
C21 H211 . 0.988 no
C21 H212 . 0.988 no
C21 H213 . 0.988 no
C22 H221 . 0.988 no
C22 H222 . 0.988 no
C22 H223 . 0.988 no

loop_
_geom_torsion_atom_site_label_1
_geom_torsion_atom_site_label_2
_geom_torsion_atom_site_label_3
_geom_torsion_atom_site_label_4
_geom_torsion
_geom_torsion_publ_flag
Si2 Co1 Si1 N3 -1.97(5) no
Si2 Co1 Si1 C17 -161.33(5) no
Si2 Co1 Si1 C18 96.40(6) no
Si2 Co1 Si1 C19 -60.60(7) no
N1 Co1 Si1 N3 83.14(7) no
N1 Co1 Si1 C17 -76.22(6) no
N1 Co1 Si1 C18 -178.49(7) no
N1 Co1 Si1 C19 24.51(8) no
N2 Co1 Si1 N3 -119.84(6) no
N2 Co1 Si1 C17 80.81(6) no
N2 Co1 Si1 C18 -21.47(7) no
N2 Co1 Si1 C19 -178.47(7) no
N3 Co1 Si1 C17 -159.35(8) no
N3 Co1 Si1 C18 98.37(8) no
N3 Co1 Si1 C19 -58.63(9) no
Si1 Co1 Si2 N3 2.14(6) no
Si1 Co1 Si2 C20 -67.13(7) no
Si1 Co1 Si2 C21 86.94(7) no
Si1 Co1 Si2 C22 -171.88(6) no
N1 Co1 Si2 N3 -133.85(7) no
N1 Co1 Si2 C20 156.88(7) no
N1 Co1 Si2 C21 -49.04(8) no
N1 Co1 Si2 C22 52.13(6) no
N2 Co1 Si2 N3 113.54(7) no
N2 Co1 Si2 C20 44.27(8) no
N2 Co1 Si2 C21 -161.66(8) no
N2 Co1 Si2 C22 -60.48(6) no
N3 Co1 Si2 C20 -69.27(9) no
N3 Co1 Si2 C21 84.81(9) no
N3 Co1 Si2 C22 -174.02(8) no
Si1 Co1 N1 C4 -17.71(11) no
Si2 Co1 N1 C4 49.00(9) no
N2 Co1 N1 C4 -178.53(9) no
N3 Co1 N1 C4 23.04(10) no
Si1 Co1 N2 C2 -176.31(7) no
Si1 Co1 N2 C9 3.69(8) no
Si2 Co1 N2 C2 106.80(8) no
Si2 Co1 N2 C9 -73.20(8) no
N1 Co1 N2 C2 -11.37(8) no
N1 Co1 N2 C9 168.62(7) no
N3 Co1 N2 C2 144.68(7) no
N3 Co1 N2 C9 -35.32(9) no
Si1 Co1 N3 Si2 -176.46(10) no
Si2 Co1 N3 Si1 176.46(10) no
N1 Co1 N3 Si1 -125.17(5) no
N1 Co1 N3 Si2 58.37(7) no
N2 Co1 N3 Si1 84.95(6) no
N2 Co1 N3 Si2 -91.51(7) no
Co1 Si1 N3 Si2 176.00(11) no
C17 Si1 N3 Co1 20.73(7) no
C17 Si1 N3 Si2 -163.28(8) no
C18 Si1 N3 Co1 -96.81(7) no
C18 Si1 N3 Si2 79.19(9) no
C19 Si1 N3 Co1 140.58(6) no
C19 Si1 N3 Si2 -43.43(10) no
Co1 Si2 N3 Si1 -175.80(12) no
C20 Si2 N3 Co1 127.39(7) no
C20 Si2 N3 Si1 -48.41(10) no
C21 Si2 N3 Co1 -112.02(8) no
C21 Si2 N3 Si1 72.18(10) no
C22 Si2 N3 Co1 6.16(8) no
C22 Si2 N3 Si1 -169.64(8) no
Co1 N1 C4 C5 6.30(16) no
Co1 N2 C2 C1 7.92(13) no
Co1 N2 C2 C3 -173.42(8) no
C9 N2 C2 C1 -172.08(9) no
C9 N2 C2 C3 6.59(15) no
Co1 N2 C9 C10 81.54(11) no
Co1 N2 C9 C14 -97.49(10) no
C2 N2 C9 C10 -98.46(12) no
C2 N2 C9 C14 82.51(12) no
N2 C2 C3 C7 2.33(19) no
C1 C2 C3 C7 -178.81(11) no
C2 C3 C7 C8 -179.64(11) no
N1 C4 C5 C6 -179.32(10) no
N2 C9 C10 C11 -179.73(11) no
N2 C9 C10 C15 1.37(17) no
C14 C9 C10 C11 -0.74(17) no
C14 C9 C10 C15 -179.65(12) no
N2 C9 C14 C13 179.71(11) no
N2 C9 C14 C16 -1.93(16) no
C10 C9 C14 C13 0.71(17) no
C10 C9 C14 C16 179.07(11) no
C9 C10 C11 C12 0.5(2) no
C15 C10 C11 C12 179.44(14) no
C10 C11 C12 C13 -0.3(2) no
C11 C12 C13 C14 0.3(2) no
C12 C13 C14 C9 -0.5(2) no
C12 C13 C14 C16 -178.84(13) no
